data_7233953
loop_
_publ_author_name
'Takefumi Odajima'
'Minoru Ashizawa'
'Yuichi Konosu'
'Hidetoshi Matsumoto'
'Takehiko Mori'

_publ_section_title
;
 The impact of molecular planarity on electronic devices in
 thienoisoindigo-based organic semiconductors
;
_journal_name_full 'Journal of Materials Chemistry C'
_journal_page_first 10455
_journal_page_last 10467
_journal_paper_doi 10.1039/C4TC02170C
_journal_volume 2
_journal_year 2014
_chemical_formula_moiety 'C44 H46 N2 O4 S2'
_chemical_formula_sum 'C44 H46 N2 O4 S2'
_chemical_formula_weight 730.98
_space_group_IT_number 2
_space_group_name_Hall '-P 1'
_space_group_name_H-M_alt 'P -1'
_symmetry_cell_setting triclinic
_symmetry_Int_Tables_number 2
_symmetry_space_group_name_Hall '-P 1'
_symmetry_space_group_name_H-M 'P -1'
_atom_sites_solution_hydrogens geom
_atom_sites_solution_primary direct
_atom_sites_solution_secondary difmap
_cell_angle_alpha 105.425(5)
_cell_angle_beta 90.708(4)
_cell_angle_gamma 98.541(4)
_cell_formula_units_Z 1
_cell_length_a 5.1386(4)
_cell_length_b 11.8573(9)
_cell_length_c 16.4469(12)
_cell_measurement_reflns_used 1844
_cell_measurement_temperature 296
_cell_measurement_theta_max 67.32
_cell_measurement_theta_min 3.92
_cell_volume 953.88(13)
_computing_cell_refinement 'RAPID AUTO'
_computing_data_collection 'RAPID AUTO (Rigaku, ????)'
_computing_data_reduction 'RAPID AUTO'
_computing_molecular_graphics 'CrystalStructure 4.0'
_computing_publication_material 'CrystalStructure 4.0 (Rigaku, 2010)'
_computing_structure_refinement 'SHELXL97 (Sheldrick, 2008)'
_computing_structure_solution 'Il Milione (Burla, et al., 2007)'
_diffrn_ambient_temperature 296
_diffrn_measured_fraction_theta_full 0.974
_diffrn_measured_fraction_theta_max 0.974
_diffrn_measurement_device_type 'Rigaku R-AXIS RAPID'
_diffrn_measurement_method \w
_diffrn_radiation_type 'Cu K\a'
_diffrn_radiation_wavelength 1.54187
_diffrn_reflns_av_R_equivalents 0.0836
_diffrn_reflns_limit_h_max 6
_diffrn_reflns_limit_h_min -6
_diffrn_reflns_limit_k_max 14
_diffrn_reflns_limit_k_min -14
_diffrn_reflns_limit_l_max 19
_diffrn_reflns_limit_l_min -19
_diffrn_reflns_number 10219
_diffrn_reflns_theta_full 68.22
_diffrn_reflns_theta_max 68.22
_diffrn_standards_interval_count .
_diffrn_standards_number 0
_exptl_absorpt_coefficient_mu 1.624
_exptl_absorpt_correction_T_max 0.850
_exptl_absorpt_correction_T_min 0.653
_exptl_absorpt_correction_type multi-scan
_exptl_absorpt_process_details 'ABSCOR (Rigaku, 1995)'
_exptl_crystal_colour unknown
_exptl_crystal_density_diffrn 1.272
_exptl_crystal_density_method 'not measured'
_exptl_crystal_description unknown
_exptl_crystal_F_000 388.00
_exptl_crystal_size_max 0.100
_exptl_crystal_size_mid 0.100
_exptl_crystal_size_min 0.100
_refine_diff_density_max 0.870
_refine_diff_density_min -0.480
_refine_ls_extinction_method none
_refine_ls_goodness_of_fit_ref 1.098
_refine_ls_hydrogen_treatment constr
_refine_ls_number_parameters 205
_refine_ls_number_reflns 3410
_refine_ls_number_restraints 0
_refine_ls_R_factor_gt 0.1274
_refine_ls_shift/su_max 0.000
_refine_ls_structure_factor_coef Fsqd
_refine_ls_weighting_details 'w = 1/[\s^2^(Fo^2^)+(0.2000P)^2^+0.0000P] where P=(Fo^2^+2Fc^2^)/3'
_refine_ls_weighting_scheme calc
_refine_ls_wR_factor_ref 0.4022
_reflns_number_gt 1307
_reflns_number_total 3410
_reflns_threshold_expression F^2^>2.0\s(F^2^)
_cod_data_source_file 1000002.cif
_cod_data_source_block PCOD1000002
_cod_database_code 7233953

loop_
_symmetry_equiv_pos_site_id
_symmetry_equiv_pos_as_xyz
1 +X,+Y,+Z
2 -X,-Y,-Z

loop_
_atom_site_label
_atom_site_type_symbol
_atom_site_fract_x
_atom_site_fract_y
_atom_site_fract_z
_atom_site_U_iso_or_equiv
_atom_site_adp_type
_atom_site_occupancy
_atom_site_symmetry_multiplicity
_atom_site_calc_flag
_atom_site_refinement_flags
_atom_site_disorder_assembly
_atom_site_disorder_group
S1 S -0.5081(5) -0.21104(16) -0.02910(12) 0.0766(8) Uani 1.0 2 d . . .
O1 O -1.1112(11) -0.3481(5) -0.1999(4) 0.0873(17) Uani 1.0 2 d . . .
O2 O 0.0968(11) 0.1411(5) -0.0993(3) 0.0849(17) Uani 1.0 2 d . . .
N1 N -0.2844(14) 0.0122(6) -0.1557(4) 0.0744(18) Uani 1.0 2 d . . .
C1 C -0.0665(16) 0.0578(7) -0.0969(5) 0.073(2) Uani 1.0 2 d . . .
C2 C -0.0907(16) -0.0121(6) -0.0326(4) 0.068(2) Uani 1.0 2 d . . .
C3 C -0.3237(16) -0.0990(6) -0.0592(5) 0.070(2) Uani 1.0 2 d . . .
C4 C -0.4371(16) -0.0819(7) -0.1318(5) 0.069(2) Uani 1.0 2 d . . .
C5 C -0.6655(16) -0.1604(7) -0.1648(5) 0.072(2) Uani 1.0 2 d . . .
C6 C -0.7295(16) -0.2358(7) -0.1144(5) 0.072(2) Uani 1.0 2 d . . .
C7 C -0.9507(17) -0.3302(7) -0.1279(5) 0.075(2) Uani 1.0 2 d . . .
C8 C -1.0412(17) -0.4090(7) -0.0853(6) 0.084(3) Uani 1.0 2 d . . .
C9 C -1.2670(18) -0.4835(7) -0.1314(6) 0.084(3) Uani 1.0 2 d . . .
C10 C -1.4523(17) -0.5799(8) -0.1214(7) 0.095(3) Uani 1.0 2 d . . .
C11 C -1.653(3) -0.6283(8) -0.1817(7) 0.106(3) Uani 1.0 2 d . . .
C12 C -1.681(3) -0.5830(9) -0.2501(7) 0.111(4) Uani 1.0 2 d . . .
C13 C -1.511(2) -0.4887(9) -0.2605(6) 0.108(4) Uani 1.0 2 d . . .
C14 C -1.3016(18) -0.4423(7) -0.2015(5) 0.081(3) Uani 1.0 2 d . . .
C15 C -0.3518(17) 0.0662(7) -0.2214(5) 0.083(3) Uani 1.0 2 d . . .
C16 C -0.236(3) 0.0046(12) -0.3085(8) 0.160(5) Uiso 1.0 2 d . . .
C17 C -0.250(3) -0.1099(11) -0.3387(8) 0.152(5) Uiso 1.0 2 d . . .
C18 C -0.161(4) -0.1777(13) -0.4152(7) 0.164(6) Uani 1.0 2 d . . .
C19 C -0.203(4) -0.3053(16) -0.4381(11) 0.205(7) Uiso 1.0 2 d . . .
C20 C -0.128(5) -0.3673(18) -0.5118(14) 0.272(10) Uiso 1.0 2 d . . .
C21 C -0.445(4) 0.0684(14) -0.3761(10) 0.191(6) Uiso 1.0 2 d . . .
C22 C -0.250(5) 0.1569(17) -0.3694(13) 0.258(9) Uiso 1.0 2 d . . .
H5 H -0.7611 -0.1620 -0.2135 0.0865 Uiso 1.0 2 calc R . .
H8 H -0.9686 -0.4140 -0.0345 0.1003 Uiso 1.0 2 calc R . .
H10 H -1.4372 -0.6095 -0.0748 0.1144 Uiso 1.0 2 calc R . .
H11 H -1.7732 -0.6926 -0.1766 0.1271 Uiso 1.0 2 calc R . .
H12 H -1.8199 -0.6179 -0.2900 0.1331 Uiso 1.0 2 calc R . .
H13 H -1.5353 -0.4567 -0.3054 0.1300 Uiso 1.0 2 calc R . .
H15A H -0.2807 0.1500 -0.2046 0.1000 Uiso 1.0 2 calc R . .
H15B H -0.5419 0.0582 -0.2286 0.1000 Uiso 1.0 2 calc R . .
H16 H -0.0522 0.0415 -0.3084 0.1916 Uiso 1.0 2 calc R . .
H17A H -0.4353 -0.1412 -0.3397 0.1826 Uiso 1.0 2 calc R . .
H17B H -0.1653 -0.1347 -0.2947 0.1826 Uiso 1.0 2 calc R . .
H18A H 0.0273 -0.1520 -0.4147 0.1972 Uiso 1.0 2 calc R . .
H18B H -0.2406 -0.1546 -0.4608 0.1972 Uiso 1.0 2 calc R . .
H19A H -0.1156 -0.3288 -0.3940 0.2460 Uiso 1.0 2 calc R . .
H19B H -0.3902 -0.3312 -0.4362 0.2460 Uiso 1.0 2 calc R . .
H20A H 0.0585 -0.3453 -0.5155 0.3270 Uiso 1.0 2 calc R . .
H20B H -0.2206 -0.3508 -0.5573 0.3270 Uiso 1.0 2 calc R . .
H20C H -0.1665 -0.4504 -0.5158 0.3270 Uiso 1.0 2 calc R . .
H22A H -0.4845 0.0186 -0.4334 0.2290 Uiso 1.0 2 calc R . .
H22B H -0.6035 0.0925 -0.3502 0.2290 Uiso 1.0 2 calc R . .
H23A H -0.0952 0.1263 -0.3917 0.3097 Uiso 1.0 2 calc R . .
H23B H -0.2144 0.1996 -0.3110 0.3097 Uiso 1.0 2 calc R . .
H23C H -0.2986 0.2092 -0.4005 0.3097 Uiso 1.0 2 calc R . .

loop_
_atom_site_aniso_label
_atom_site_aniso_U_11
_atom_site_aniso_U_22
_atom_site_aniso_U_33
_atom_site_aniso_U_12
_atom_site_aniso_U_13
_atom_site_aniso_U_23
S1 0.0833(15) 0.0737(13) 0.0724(13) -0.0065(10) -0.0049(10) 0.0299(10)
O1 0.092(4) 0.087(4) 0.073(4) -0.030(3) -0.018(3) 0.031(3)
O2 0.090(4) 0.085(4) 0.077(4) -0.020(3) -0.000(3) 0.036(3)
N1 0.090(5) 0.075(4) 0.056(4) -0.011(4) -0.007(4) 0.029(3)
C1 0.076(6) 0.073(5) 0.067(5) -0.010(4) -0.000(4) 0.027(4)
C2 0.086(6) 0.061(4) 0.059(4) -0.001(4) 0.001(4) 0.025(4)
C3 0.082(6) 0.062(5) 0.066(5) -0.004(4) 0.003(4) 0.021(4)
C4 0.078(6) 0.077(5) 0.055(4) -0.001(4) 0.000(4) 0.028(4)
C5 0.079(6) 0.074(5) 0.063(5) -0.003(4) -0.005(4) 0.026(4)
C6 0.083(6) 0.064(5) 0.064(5) -0.009(4) -0.010(4) 0.020(4)
C7 0.088(6) 0.071(5) 0.061(5) -0.002(4) -0.006(5) 0.019(4)
C8 0.080(6) 0.084(6) 0.089(6) -0.009(5) -0.018(5) 0.041(5)
C9 0.090(7) 0.071(5) 0.087(6) -0.006(5) -0.008(5) 0.025(4)
C10 0.073(6) 0.081(6) 0.131(8) -0.014(5) -0.010(6) 0.042(5)
C11 0.109(8) 0.083(6) 0.116(8) -0.014(6) -0.009(7) 0.027(6)
C12 0.126(9) 0.088(7) 0.102(8) -0.015(6) -0.025(7) 0.014(6)
C13 0.121(8) 0.107(7) 0.083(6) -0.031(6) -0.029(6) 0.031(5)
C14 0.091(7) 0.077(5) 0.072(6) -0.002(5) 0.003(5) 0.023(4)
C15 0.088(6) 0.099(6) 0.074(5) 0.007(5) 0.001(5) 0.048(5)
C18 0.213(15) 0.201(14) 0.078(7) 0.081(12) -0.014(9) 0.010(8)

loop_
_atom_type_symbol
_atom_type_description
_atom_type_scat_dispersion_real
_atom_type_scat_dispersion_imag
_atom_type_scat_source
C C 0.0181 0.0091
;
International Tables for Crystallography
(1992, Vol. C, Tables 4.2.6.8 and 6.1.1.4)
;
H H 0.0000 0.0000
;
International Tables for Crystallography
(1992, Vol. C, Table 6.1.1.4)
;
N N 0.0311 0.0180
;
International Tables for Crystallography
(1992, Vol. C, Tables 4.2.6.8 and 6.1.1.4)
;
O O 0.0492 0.0322
;
International Tables for Crystallography
(1992, Vol. C, Tables 4.2.6.8 and 6.1.1.4)
;
S S 0.3331 0.5567
;
International Tables for Crystallography
(1992, Vol. C, Tables 4.2.6.8 and 6.1.1.4)
;

loop_
_geom_angle_atom_site_label_1
_geom_angle_atom_site_label_2
_geom_angle_atom_site_label_3
_geom_angle
_geom_angle_publ_flag
_geom_angle_site_symmetry_1
_geom_angle_site_symmetry_2
_geom_angle_site_symmetry_3
C3 S1 C6 90.8(4) yes . . .
C7 O1 C14 106.5(7) yes . . .
C1 N1 C4 108.1(7) yes . . .
C1 N1 C15 124.1(7) yes . . .
C4 N1 C15 127.3(7) yes . . .
O2 C1 N1 123.7(8) yes . . .
O2 C1 C2 129.0(7) yes . . .
N1 C1 C2 107.3(7) yes . . .
C1 C2 C2 121.0(7) yes . . 2_555
C1 C2 C3 105.7(7) yes . . .
C2 C2 C3 133.3(8) yes 2_555 . .
S1 C3 C2 140.6(7) yes . . .
S1 C3 C4 111.1(6) yes . . .
C2 C3 C4 108.3(7) yes . . .
N1 C4 C3 110.6(6) yes . . .
N1 C4 C5 134.7(8) yes . . .
C3 C4 C5 114.6(7) yes . . .
C4 C5 C6 110.0(7) yes . . .
S1 C6 C5 113.5(6) yes . . .
S1 C6 C7 119.7(7) yes . . .
C5 C6 C7 126.7(8) yes . . .
O1 C7 C6 116.1(8) yes . . .
O1 C7 C8 109.8(7) yes . . .
C6 C7 C8 134.0(8) yes . . .
C7 C8 C9 108.1(8) yes . . .
C8 C9 C10 136.6(9) yes . . .
C8 C9 C14 105.3(8) yes . . .
C10 C9 C14 118.0(8) yes . . .
C9 C10 C11 118.6(10) yes . . .
C10 C11 C12 121.2(10) yes . . .
C11 C12 C13 121.8(10) yes . . .
C12 C13 C14 117.3(10) yes . . .
O1 C14 C9 110.2(7) yes . . .
O1 C14 C13 126.7(9) yes . . .
C9 C14 C13 123.0(9) yes . . .
N1 C15 C16 110.7(9) yes . . .
C15 C16 C17 124.0(13) yes . . .
C15 C16 C21 95.3(10) yes . . .
C17 C16 C21 111.7(11) yes . . .
C16 C17 C18 130.6(14) yes . . .
C17 C18 C19 121.9(14) yes . . .
C18 C19 C20 120.9(18) yes . . .
C16 C21 C22 88.9(15) yes . . .

loop_
_geom_bond_atom_site_label_1
_geom_bond_atom_site_label_2
_geom_bond_distance
_geom_bond_publ_flag
_geom_bond_site_symmetry_1
_geom_bond_site_symmetry_2
S1 C3 1.701(8) yes . .
S1 C6 1.730(8) yes . .
O1 C7 1.386(10) yes . .
O1 C14 1.365(10) yes . .
O2 C1 1.207(10) yes . .
N1 C1 1.413(10) yes . .
N1 C4 1.412(10) yes . .
N1 C15 1.458(12) yes . .
C1 C2 1.502(12) yes . .
C2 C2 1.355(11) yes . 2_555
C2 C3 1.439(10) yes . .
C3 C4 1.398(12) yes . .
C4 C5 1.389(10) yes . .
C5 C6 1.380(12) yes . .
C6 C7 1.442(11) yes . .
C7 C8 1.344(13) yes . .
C8 C9 1.421(11) yes . .
C9 C10 1.422(12) yes . .
C9 C14 1.385(14) yes . .
C10 C11 1.370(14) yes . .
C11 C12 1.383(17) yes . .
C12 C13 1.364(15) yes . .
C13 C14 1.386(13) yes . .
C15 C16 1.591(15) yes . .
C16 C17 1.307(19) yes . .
C16 C21 1.90(3) yes . .
C17 C18 1.421(17) yes . .
C18 C19 1.44(3) yes . .
C19 C20 1.33(3) yes . .
C21 C22 1.32(3) yes . .
